data_7246560
loop_
_publ_author_name
'Nandi, Shantanu'
'Das, Pritha'
'Das, Subhodeep'
'Mondal, Shuvam'
'Jana, Ranjan'

_publ_section_title
;
 Visible-light-mediated \b-acylative divergent alkene difunctionalization
 with Katritzky salt/CO2
;
_journal_issue 9
_journal_name_full 'Green Chemistry'
_journal_page_first 3633
_journal_page_last 3643
_journal_paper_doi 10.1039/D3GC00143A
_journal_volume 25
_journal_year 2023
_chemical_formula_moiety 'C30 H28 O3'
_chemical_formula_sum 'C30 H28 O3'
_chemical_formula_weight 436.52
_space_group_crystal_system triclinic
_space_group_IT_number 2
_space_group_name_Hall '-P 1'
_space_group_name_H-M_alt 'P -1'
_atom_sites_solution_hydrogens geom
_atom_sites_solution_primary iterative
_audit_creation_date 2021-09-23
_audit_creation_method
;
Olex2 1.3
(compiled 2020.11.12 svn.r5f609507 for OlexSys, GUI svn.r6226)
;
_audit_update_record
;
2022-03-22 deposited with the CCDC.	2023-04-04 downloaded from the CCDC.
;
_cell_angle_alpha 102.012(3)
_cell_angle_beta 94.177(2)
_cell_angle_gamma 110.290(2)
_cell_formula_units_Z 2
_cell_length_a 9.7371(9)
_cell_length_b 10.1536(10)
_cell_length_c 12.7652(12)
_cell_measurement_reflns_used 9898
_cell_measurement_temperature 100.0
_cell_measurement_theta_max 64.93
_cell_measurement_theta_min 3.59
_cell_volume 1143.27(19)
_computing_cell_refinement 'SAINT V8.38A (Bruker, 2018)'
_computing_data_reduction 'SAINT V8.38A (Bruker, 2018)'
_computing_molecular_graphics 'Olex2 1.3 (Dolomanov et al., 2009)'
_computing_publication_material 'Olex2 1.3 (Dolomanov et al., 2009)'
_computing_structure_refinement 'SHELXL 2018/3 (Sheldrick, 2015)'
_computing_structure_solution 'olex2.solve 1.3 (Bourhis et al., 2015)'
_diffrn_ambient_temperature 100.0
_diffrn_measured_fraction_theta_full 0.971
_diffrn_measured_fraction_theta_max 0.971
_diffrn_measurement_device_type 'Bruker APEX-II CCD'
_diffrn_measurement_method '\f and \w scans'
_diffrn_radiation_type CuK\a
_diffrn_radiation_wavelength 1.54178
_diffrn_reflns_av_R_equivalents 0.0657
_diffrn_reflns_av_unetI/netI 0.0442
_diffrn_reflns_Laue_measured_fraction_full 0.971
_diffrn_reflns_Laue_measured_fraction_max 0.971
_diffrn_reflns_limit_h_max 11
_diffrn_reflns_limit_h_min -11
_diffrn_reflns_limit_k_max 11
_diffrn_reflns_limit_k_min -11
_diffrn_reflns_limit_l_max 14
_diffrn_reflns_limit_l_min -14
_diffrn_reflns_number 28980
_diffrn_reflns_point_group_measured_fraction_full 0.971
_diffrn_reflns_point_group_measured_fraction_max 0.971
_diffrn_reflns_theta_full 64.966
_diffrn_reflns_theta_max 64.966
_diffrn_reflns_theta_min 3.585
_diffrn_source_current 1.2
_diffrn_source_power 0.06
_diffrn_source_voltage 50.0
_diffrn_standards_number 0
_exptl_absorpt_coefficient_mu 0.635
_exptl_absorpt_correction_T_max 0.7526
_exptl_absorpt_correction_T_min 0.4872
_exptl_absorpt_correction_type multi-scan
_exptl_crystal_colour 'metallic whiteish colourless'
_exptl_crystal_colour_lustre metallic
_exptl_crystal_colour_modifier whiteish
_exptl_crystal_colour_primary colourless
_exptl_crystal_density_diffrn 1.268
_exptl_crystal_description BLOCK
_exptl_crystal_F_000 464
_exptl_crystal_recrystallization_method 'Re-crystallisation from solvent: acetone/hexane'
_exptl_crystal_size_max 0.45
_exptl_crystal_size_mid 0.34
_exptl_crystal_size_min 0.15
_refine_diff_density_max 0.612
_refine_diff_density_min -0.289
_refine_diff_density_rms 0.060
_refine_ls_extinction_method none
_refine_ls_goodness_of_fit_ref 1.045
_refine_ls_hydrogen_treatment constr
_refine_ls_matrix_type full
_refine_ls_number_parameters 300
_refine_ls_number_reflns 3779
_refine_ls_number_restraints 0
_refine_ls_restrained_S_all 1.045
_refine_ls_R_factor_all 0.0689
_refine_ls_R_factor_gt 0.0676
_refine_ls_shift/su_max 0.000
_refine_ls_shift/su_mean 0.000
_refine_ls_structure_factor_coef Fsqd
_refine_ls_weighting_details 'w=1/[\s^2^(Fo^2^)+(0.1272P)^2^+0.5761P] where P=(Fo^2^+2Fc^2^)/3'
_refine_ls_weighting_scheme calc
_refine_ls_wR_factor_gt 0.1901
_refine_ls_wR_factor_ref 0.1918
_reflns_Friedel_coverage 0.000
_reflns_number_gt 3635
_reflns_number_total 3779
_reflns_threshold_expression 'I > 2\s(I)'
_cod_data_source_file d3gc00143a2.cif
_cod_data_source_block pd_4_72_0m_a
_cod_depositor_comments 'Adding full bibliography for 7246560--7246561.cif.'
_cod_database_code 7246560
_shelx_shelxl_version_number 2018/3
_shelx_space_group_comment
;
The symmetry employed for this shelxl refinement is uniquely defined
by the following loop, which should always be used as a source of
symmetry information in preference to the above space-group names.
They are only intended as comments.
;
_shelx_estimated_absorpt_t_max 0.911
_shelx_estimated_absorpt_t_min 0.763
_olex2_refinement_description
;
1. Fixed Uiso
 At 1.2 times of:
  All C(H) groups, All C(H,H) groups
 At 1.5 times of:
  All C(H,H,H) groups
2.a Secondary CH2 refined with riding coordinates:
 C17(H17A,H17B), C8(H8A,H8B)
2.b Aromatic/amide H refined with riding coordinates:
 C15(H15), C12(H12), C14(H14), C11(H11), C5(H5), C23(H23), C21(H21), C25(H25),
 C2(H2), C1(H1), C20(H20), C22(H22), C19(H19), C3(H3), C28(H28), C26(H26),
 C29(H29), C6(H6)
2.c Idealised Me refined as rotating group:
 C16(H16A,H16B,H16C), C30(H30A,H30B,H30C)
;
_olex2_submission_special_instructions 'No special instructions were received'

loop_
_space_group_symop_operation_xyz
'x, y, z'
'-x, -y, -z'

loop_
_atom_site_label
_atom_site_type_symbol
_atom_site_fract_x
_atom_site_fract_y
_atom_site_fract_z
_atom_site_U_iso_or_equiv
_atom_site_adp_type
_atom_site_occupancy
_atom_site_site_symmetry_order
_atom_site_calc_flag
_atom_site_refinement_flags_posn
_atom_site_refinement_flags_adp
_atom_site_refinement_flags_occupancy
_atom_site_disorder_assembly
_atom_site_disorder_group
O2 O 1.10686(15) 0.27188(17) 0.84892(11) 0.0352(4) Uani 1 1 d . . . . .
O1 O 0.49292(15) -0.00266(15) 0.63268(11) 0.0349(4) Uani 1 1 d . . . . .
O3 O 0.55985(19) 0.86373(17) 0.92500(13) 0.0463(4) Uani 1 1 d . . . . .
C13 C 0.9751(2) 0.2859(2) 0.81911(15) 0.0270(4) Uani 1 1 d . . . . .
C10 C 0.7035(2) 0.2998(2) 0.73979(14) 0.0245(4) Uani 1 1 d . . . . .
C15 C 0.7990(2) 0.2710(2) 0.67007(15) 0.0278(4) Uani 1 1 d . . . . .
H15 H 0.771891 0.255531 0.594221 0.033 Uiso 1 1 calc R U . . .
C12 C 0.8847(2) 0.3193(2) 0.89096(14) 0.0280(4) Uani 1 1 d . . . . .
H12 H 0.913342 0.337070 0.966883 0.034 Uiso 1 1 calc R U . . .
C14 C 0.9328(2) 0.2644(2) 0.70884(15) 0.0297(5) Uani 1 1 d . . . . .
H14 H 0.995957 0.245059 0.659446 0.036 Uiso 1 1 calc R U . . .
C18 C 0.3678(2) 0.2764(2) 0.53533(14) 0.0266(4) Uani 1 1 d . . . . .
C11 C 0.7518(2) 0.3264(2) 0.85058(15) 0.0291(5) Uani 1 1 d . . . . .
H11 H 0.691196 0.350321 0.900437 0.035 Uiso 1 1 calc R U . . .
C5 C 0.1893(2) -0.0532(2) 0.78622(15) 0.0319(5) Uani 1 1 d . . . . .
H5 H 0.189786 0.042646 0.803845 0.038 Uiso 1 1 calc R U . . .
C23 C 0.3288(2) 0.3978(2) 0.54921(14) 0.0288(4) Uani 1 1 d . . . . .
H23 H 0.399510 0.489924 0.587486 0.035 Uiso 1 1 calc R U . . .
C24 C 0.5532(2) 0.4559(2) 0.76297(14) 0.0283(5) Uani 1 1 d . . . . .
C17 C 0.5210(2) 0.2861(2) 0.57868(14) 0.0259(4) Uani 1 1 d . . . . .
H17A H 0.595574 0.368812 0.559610 0.031 Uiso 1 1 calc R U . . .
H17B H 0.535011 0.196784 0.541756 0.031 Uiso 1 1 calc R U . . .
C21 C 0.0829(2) 0.2523(2) 0.45225(15) 0.0328(5) Uani 1 1 d . . . . .
H21 H -0.013939 0.243972 0.424865 0.039 Uiso 1 1 calc R U . . .
C25 C 0.6582(2) 0.5812(2) 0.74858(15) 0.0313(5) Uani 1 1 d . . . . .
H25 H 0.729708 0.572483 0.703534 0.038 Uiso 1 1 calc R U . . .
C8 C 0.4288(2) 0.1858(2) 0.73725(15) 0.0281(5) Uani 1 1 d . . . . .
H8A H 0.445315 0.206564 0.817407 0.034 Uiso 1 1 calc R U . . .
H8B H 0.332794 0.193454 0.715190 0.034 Uiso 1 1 calc R U . . .
C7 C 0.4140(2) 0.0316(2) 0.69312(14) 0.0288(5) Uani 1 1 d . . . . .
C9 C 0.5515(2) 0.3055(2) 0.70384(14) 0.0263(4) Uani 1 1 d . . . . .
C4 C 0.2957(2) -0.0843(2) 0.72904(14) 0.0290(5) Uani 1 1 d . . . . .
C2 C 0.1880(2) -0.3325(2) 0.73674(17) 0.0355(5) Uani 1 1 d . . . . .
H2 H 0.188526 -0.427972 0.719930 0.043 Uiso 1 1 calc R U . . .
C1 C 0.0815(2) -0.3043(2) 0.79284(16) 0.0349(5) Uani 1 1 d . . . . .
H1 H 0.008689 -0.379392 0.814509 0.042 Uiso 1 1 calc R U . . .
C20 C 0.1203(2) 0.1308(2) 0.43692(16) 0.0347(5) Uani 1 1 d . . . . .
H20 H 0.049352 0.039052 0.398189 0.042 Uiso 1 1 calc R U . . .
C22 C 0.1874(2) 0.3860(2) 0.50777(15) 0.0313(5) Uani 1 1 d . . . . .
H22 H 0.162638 0.469999 0.517629 0.038 Uiso 1 1 calc R U . . .
C19 C 0.2621(2) 0.1427(2) 0.47819(15) 0.0316(5) Uani 1 1 d . . . . .
H19 H 0.286826 0.058693 0.467184 0.038 Uiso 1 1 calc R U . . .
C3 C 0.2947(2) -0.2235(2) 0.70443(16) 0.0337(5) Uani 1 1 d . . . . .
H3 H 0.366950 -0.244824 0.665352 0.040 Uiso 1 1 calc R U . . .
C16 C 1.1465(2) 0.2810(3) 0.96064(16) 0.0359(5) Uani 1 1 d . . . . .
H16A H 1.240974 0.267465 0.971370 0.054 Uiso 1 1 calc R U . . .
H16B H 1.069213 0.205411 0.983065 0.054 Uiso 1 1 calc R U . . .
H16C H 1.156748 0.376497 1.004296 0.054 Uiso 1 1 calc R U . . .
C28 C 0.4592(2) 0.6129(2) 0.88321(16) 0.0359(5) Uani 1 1 d . . . . .
H28 H 0.389933 0.622307 0.930099 0.043 Uiso 1 1 calc R U . . .
C26 C 0.6635(2) 0.7201(2) 0.79768(16) 0.0351(5) Uani 1 1 d . . . . .
H26 H 0.734450 0.803468 0.783476 0.042 Uiso 1 1 calc R U . . .
C29 C 0.4530(2) 0.4746(2) 0.83119(16) 0.0315(5) Uani 1 1 d . . . . .
H29 H 0.378406 0.391697 0.842852 0.038 Uiso 1 1 calc R U . . .
C6 C 0.0824(2) -0.1641(2) 0.81713(17) 0.0369(5) Uani 1 1 d . . . . .
H6 H 0.009087 -0.143600 0.855361 0.044 Uiso 1 1 calc R U . . .
C27 C 0.5640(2) 0.7344(2) 0.86720(16) 0.0350(5) Uani 1 1 d . . . . .
C30 C 0.6629(3) 0.9933(3) 0.9090(2) 0.0494(6) Uani 1 1 d . . . . .
H30A H 0.652622 0.990786 0.831599 0.074 Uiso 1 1 calc R U . . .
H30B H 0.763787 1.002266 0.934783 0.074 Uiso 1 1 calc R U . . .
H30C H 0.643523 1.076537 0.949574 0.074 Uiso 1 1 calc R U . . .

loop_
_atom_site_aniso_label
_atom_site_aniso_U_11
_atom_site_aniso_U_22
_atom_site_aniso_U_33
_atom_site_aniso_U_23
_atom_site_aniso_U_13
_atom_site_aniso_U_12
O2 0.0269(7) 0.0639(10) 0.0200(7) 0.0125(6) 0.0020(5) 0.0221(7)
O1 0.0348(8) 0.0411(8) 0.0277(8) 0.0046(6) 0.0074(6) 0.0147(6)
O3 0.0524(10) 0.0439(9) 0.0388(9) 0.0006(7) -0.0001(7) 0.0204(8)
C13 0.0222(9) 0.0383(10) 0.0193(9) 0.0081(8) 0.0003(7) 0.0099(8)
C10 0.0238(9) 0.0329(10) 0.0143(9) 0.0048(7) 0.0008(7) 0.0086(7)
C15 0.0280(10) 0.0427(11) 0.0131(9) 0.0064(8) 0.0027(7) 0.0140(8)
C12 0.0276(10) 0.0429(11) 0.0115(9) 0.0047(7) -0.0004(7) 0.0124(8)
C14 0.0284(10) 0.0455(11) 0.0191(10) 0.0089(8) 0.0072(7) 0.0172(8)
C18 0.0276(9) 0.0405(10) 0.0113(8) 0.0084(7) 0.0026(7) 0.0112(8)
C11 0.0290(10) 0.0452(11) 0.0139(9) 0.0051(8) 0.0044(7) 0.0158(8)
C5 0.0329(10) 0.0398(11) 0.0196(9) 0.0051(8) -0.0012(8) 0.0118(9)
C23 0.0304(10) 0.0397(11) 0.0151(9) 0.0086(8) 0.0011(7) 0.0108(8)
C24 0.0294(10) 0.0454(11) 0.0119(9) 0.0044(8) -0.0022(7) 0.0186(9)
C17 0.0259(9) 0.0384(10) 0.0121(9) 0.0055(7) 0.0016(7) 0.0112(8)
C21 0.0268(10) 0.0550(13) 0.0184(9) 0.0128(9) 0.0019(7) 0.0155(9)
C25 0.0312(10) 0.0419(11) 0.0182(9) 0.0047(8) -0.0021(8) 0.0130(9)
C8 0.0248(9) 0.0433(11) 0.0161(9) 0.0094(8) 0.0019(7) 0.0117(8)
C7 0.0257(9) 0.0456(11) 0.0143(9) 0.0060(8) -0.0002(7) 0.0137(8)
C9 0.0252(9) 0.0406(11) 0.0137(9) 0.0060(7) 0.0029(7) 0.0132(8)
C4 0.0271(10) 0.0422(11) 0.0145(9) 0.0044(8) -0.0035(7) 0.0120(8)
C2 0.0358(11) 0.0403(11) 0.0274(11) 0.0072(9) -0.0039(8) 0.0129(9)
C1 0.0319(10) 0.0468(12) 0.0192(10) 0.0110(8) -0.0013(8) 0.0058(9)
C20 0.0302(10) 0.0453(12) 0.0201(10) 0.0039(8) -0.0035(8) 0.0077(9)
C22 0.0348(10) 0.0460(12) 0.0180(9) 0.0120(8) 0.0039(8) 0.0188(9)
C19 0.0332(10) 0.0405(11) 0.0198(10) 0.0055(8) -0.0004(8) 0.0142(9)
C3 0.0303(10) 0.0435(12) 0.0257(10) 0.0062(8) -0.0018(8) 0.0142(9)
C16 0.0298(10) 0.0622(14) 0.0188(10) 0.0120(9) -0.0003(8) 0.0204(10)
C28 0.0410(12) 0.0507(13) 0.0228(10) 0.0070(9) 0.0075(9) 0.0260(10)
C26 0.0356(11) 0.0432(12) 0.0218(10) 0.0066(8) -0.0065(8) 0.0120(9)
C29 0.0328(10) 0.0402(11) 0.0225(10) 0.0081(8) 0.0056(8) 0.0142(9)
C6 0.0350(11) 0.0501(12) 0.0228(10) 0.0090(9) 0.0060(8) 0.0120(9)
C27 0.0400(11) 0.0391(11) 0.0239(10) 0.0020(8) -0.0076(8) 0.0181(9)
C30 0.0577(15) 0.0415(13) 0.0443(14) 0.0073(10) -0.0039(11) 0.0169(11)

loop_
_atom_type_symbol
_atom_type_description
_atom_type_scat_dispersion_real
_atom_type_scat_dispersion_imag
_atom_type_scat_source
C C 0.0181 0.0091 'International Tables Vol C Tables 4.2.6.8 and 6.1.1.4'
H H 0.0000 0.0000 'International Tables Vol C Tables 4.2.6.8 and 6.1.1.4'
O O 0.0492 0.0322 'International Tables Vol C Tables 4.2.6.8 and 6.1.1.4'

loop_
_geom_angle_atom_site_label_1
_geom_angle_atom_site_label_2
_geom_angle_atom_site_label_3
_geom_angle
_geom_angle_site_symmetry_1
_geom_angle_site_symmetry_3
_geom_angle_publ_flag
C13 O2 C16 117.15(14) . . ?
C27 O3 C30 117.32(19) . . ?
O2 C13 C12 124.64(16) . . ?
O2 C13 C14 116.07(16) . . ?
C14 C13 C12 119.29(17) . . ?
C15 C10 C11 116.49(17) . . ?
C15 C10 C9 125.11(16) . . ?
C11 C10 C9 118.40(16) . . ?
C10 C15 H15 119.2 . . ?
C14 C15 C10 121.57(16) . . ?
C14 C15 H15 119.2 . . ?
C13 C12 H12 120.4 . . ?
C11 C12 C13 119.23(16) . . ?
C11 C12 H12 120.4 . . ?
C13 C14 C15 120.53(17) . . ?
C13 C14 H14 119.7 . . ?
C15 C14 H14 119.7 . . ?
C23 C18 C17 122.12(17) . . ?
C23 C18 C19 118.27(18) . . ?
C19 C18 C17 119.61(17) . . ?
C10 C11 H11 118.6 . . ?
C12 C11 C10 122.81(17) . . ?
C12 C11 H11 118.6 . . ?
C4 C5 H5 120.4 . . ?
C6 C5 H5 120.4 . . ?
C6 C5 C4 119.3(2) . . ?
C18 C23 H23 119.5 . . ?
C18 C23 C22 120.98(18) . . ?
C22 C23 H23 119.5 . . ?
C25 C24 C9 119.99(17) . . ?
C25 C24 C29 116.34(18) . . ?
C29 C24 C9 123.67(18) . . ?
C18 C17 H17A 108.6 . . ?
C18 C17 H17B 108.6 . . ?
C18 C17 C9 114.83(14) . . ?
H17A C17 H17B 107.5 . . ?
C9 C17 H17A 108.6 . . ?
C9 C17 H17B 108.6 . . ?
C20 C21 H21 120.2 . . ?
C20 C21 C22 119.60(18) . . ?
C22 C21 H21 120.2 . . ?
C24 C25 H25 118.6 . . ?
C24 C25 C26 122.77(19) . . ?
C26 C25 H25 118.6 . . ?
H8A C8 H8B 107.2 . . ?
C7 C8 H8A 107.9 . . ?
C7 C8 H8B 107.9 . . ?
C7 C8 C9 117.78(16) . . ?
C9 C8 H8A 107.9 . . ?
C9 C8 H8B 107.9 . . ?
O1 C7 C8 123.33(18) . . ?
O1 C7 C4 119.51(18) . . ?
C8 C7 C4 117.14(16) . . ?
C10 C9 C24 107.56(14) . . ?
C10 C9 C17 111.56(14) . . ?
C24 C9 C17 109.21(15) . . ?
C8 C9 C10 109.37(15) . . ?
C8 C9 C24 109.41(15) . . ?
C8 C9 C17 109.68(15) . . ?
C5 C4 C7 121.57(18) . . ?
C3 C4 C5 119.94(19) . . ?
C3 C4 C7 118.49(18) . . ?
C1 C2 H2 119.5 . . ?
C1 C2 C3 121.0(2) . . ?
C3 C2 H2 119.5 . . ?
C2 C1 H1 120.6 . . ?
C2 C1 C6 118.88(19) . . ?
C6 C1 H1 120.6 . . ?
C21 C20 H20 119.9 . . ?
C21 C20 C19 120.24(19) . . ?
C19 C20 H20 119.9 . . ?
C23 C22 H22 119.9 . . ?
C21 C22 C23 120.14(19) . . ?
C21 C22 H22 119.9 . . ?
C18 C19 C20 120.77(19) . . ?
C18 C19 H19 119.6 . . ?
C20 C19 H19 119.6 . . ?
C4 C3 C2 120.01(19) . . ?
C4 C3 H3 120.0 . . ?
C2 C3 H3 120.0 . . ?
O2 C16 H16A 109.5 . . ?
O2 C16 H16B 109.5 . . ?
O2 C16 H16C 109.5 . . ?
H16A C16 H16B 109.5 . . ?
H16A C16 H16C 109.5 . . ?
H16B C16 H16C 109.5 . . ?
C29 C28 H28 119.7 . . ?
C27 C28 H28 119.7 . . ?
C27 C28 C29 120.67(19) . . ?
C25 C26 H26 120.5 . . ?
C27 C26 C25 119.1(2) . . ?
C27 C26 H26 120.5 . . ?
C24 C29 C28 121.60(19) . . ?
C24 C29 H29 119.2 . . ?
C28 C29 H29 119.2 . . ?
C5 C6 H6 119.5 . . ?
C1 C6 C5 120.9(2) . . ?
C1 C6 H6 119.5 . . ?
O3 C27 C26 125.7(2) . . ?
C28 C27 O3 114.81(19) . . ?
C28 C27 C26 119.47(19) . . ?
O3 C30 H30A 109.5 . . ?
O3 C30 H30B 109.5 . . ?
O3 C30 H30C 109.5 . . ?
H30A C30 H30B 109.5 . . ?
H30A C30 H30C 109.5 . . ?
H30B C30 H30C 109.5 . . ?

loop_
_geom_bond_atom_site_label_1
_geom_bond_atom_site_label_2
_geom_bond_distance
_geom_bond_site_symmetry_2
_geom_bond_publ_flag
O2 C13 1.374(2) . ?
O2 C16 1.425(2) . ?
O1 C7 1.211(2) . ?
O3 C27 1.382(3) . ?
O3 C30 1.416(3) . ?
C13 C12 1.388(3) . ?
C13 C14 1.387(3) . ?
C10 C15 1.394(3) . ?
C10 C11 1.397(3) . ?
C10 C9 1.541(3) . ?
C15 H15 0.9500 . ?
C15 C14 1.388(3) . ?
C12 H12 0.9500 . ?
C12 C11 1.388(3) . ?
C14 H14 0.9500 . ?
C18 C23 1.393(3) . ?
C18 C17 1.515(3) . ?
C18 C19 1.394(3) . ?
C11 H11 0.9500 . ?
C5 H5 0.9500 . ?
C5 C4 1.396(3) . ?
C5 C6 1.393(3) . ?
C23 H23 0.9500 . ?
C23 C22 1.394(3) . ?
C24 C25 1.386(3) . ?
C24 C9 1.550(3) . ?
C24 C29 1.389(3) . ?
C17 H17A 0.9900 . ?
C17 H17B 0.9900 . ?
C17 C9 1.562(2) . ?
C21 H21 0.9500 . ?
C21 C20 1.383(3) . ?
C21 C22 1.385(3) . ?
C25 H25 0.9500 . ?
C25 C26 1.401(3) . ?
C8 H8A 0.9900 . ?
C8 H8B 0.9900 . ?
C8 C7 1.502(3) . ?
C8 C9 1.539(3) . ?
C7 C4 1.511(3) . ?
C4 C3 1.379(3) . ?
C2 H2 0.9500 . ?
C2 C1 1.379(3) . ?
C2 C3 1.389(3) . ?
C1 H1 0.9500 . ?
C1 C6 1.389(3) . ?
C20 H20 0.9500 . ?
C20 C19 1.397(3) . ?
C22 H22 0.9500 . ?
C19 H19 0.9500 . ?
C3 H3 0.9500 . ?
C16 H16A 0.9800 . ?
C16 H16B 0.9800 . ?
C16 H16C 0.9800 . ?
C28 H28 0.9500 . ?
C28 C29 1.401(3) . ?
C28 C27 1.366(3) . ?
C26 H26 0.9500 . ?
C26 C27 1.385(3) . ?
C29 H29 0.9500 . ?
C6 H6 0.9500 . ?
C30 H30A 0.9800 . ?
C30 H30B 0.9800 . ?
C30 H30C 0.9800 . ?

loop_
_geom_torsion_atom_site_label_1
_geom_torsion_atom_site_label_2
_geom_torsion_atom_site_label_3
_geom_torsion_atom_site_label_4
_geom_torsion
_geom_torsion_site_symmetry_1
_geom_torsion_site_symmetry_2
_geom_torsion_site_symmetry_3
_geom_torsion_site_symmetry_4
_geom_torsion_publ_flag
O2 C13 C12 C11 -178.18(18) . . . . ?
O2 C13 C14 C15 177.70(17) . . . . ?
O1 C7 C4 C5 -171.09(17) . . . . ?
O1 C7 C4 C3 9.1(3) . . . . ?
C13 C12 C11 C10 0.7(3) . . . . ?
C10 C15 C14 C13 0.3(3) . . . . ?
C15 C10 C11 C12 -2.6(3) . . . . ?
C15 C10 C9 C24 -123.91(19) . . . . ?
C15 C10 C9 C17 -4.2(3) . . . . ?
C15 C10 C9 C8 117.4(2) . . . . ?
C12 C13 C14 C15 -2.3(3) . . . . ?
C14 C13 C12 C11 1.8(3) . . . . ?
C18 C23 C22 C21 0.3(3) . . . . ?
C18 C17 C9 C10 174.55(15) . . . . ?
C18 C17 C9 C24 -66.7(2) . . . . ?
C18 C17 C9 C8 53.2(2) . . . . ?
C11 C10 C15 C14 2.1(3) . . . . ?
C11 C10 C9 C24 55.5(2) . . . . ?
C11 C10 C9 C17 175.27(16) . . . . ?
C11 C10 C9 C8 -63.2(2) . . . . ?
C5 C4 C3 C2 -0.2(3) . . . . ?
C23 C18 C17 C9 75.4(2) . . . . ?
C23 C18 C19 C20 -0.6(3) . . . . ?
C24 C25 C26 C27 2.8(3) . . . . ?
C17 C18 C23 C22 179.49(16) . . . . ?
C17 C18 C19 C20 -179.70(17) . . . . ?
C21 C20 C19 C18 0.1(3) . . . . ?
C25 C24 C9 C10 59.0(2) . . . . ?
C25 C24 C9 C17 -62.2(2) . . . . ?
C25 C24 C9 C8 177.75(15) . . . . ?
C25 C24 C29 C28 -0.6(3) . . . . ?
C25 C26 C27 O3 176.99(18) . . . . ?
C25 C26 C27 C28 -2.5(3) . . . . ?
C8 C7 C4 C5 10.1(2) . . . . ?
C8 C7 C4 C3 -169.71(16) . . . . ?
C7 C8 C9 C10 -59.3(2) . . . . ?
C7 C8 C9 C24 -176.87(14) . . . . ?
C7 C8 C9 C17 63.4(2) . . . . ?
C7 C4 C3 C2 179.65(17) . . . . ?
C9 C10 C15 C14 -178.47(18) . . . . ?
C9 C10 C11 C12 177.93(18) . . . . ?
C9 C24 C25 C26 178.50(16) . . . . ?
C9 C24 C29 C28 179.75(17) . . . . ?
C9 C8 C7 O1 -0.4(3) . . . . ?
C9 C8 C7 C4 178.40(15) . . . . ?
C4 C5 C6 C1 0.7(3) . . . . ?
C2 C1 C6 C5 -0.4(3) . . . . ?
C1 C2 C3 C4 0.5(3) . . . . ?
C20 C21 C22 C23 -0.9(3) . . . . ?
C22 C21 C20 C19 0.7(3) . . . . ?
C19 C18 C23 C22 0.4(3) . . . . ?
C19 C18 C17 C9 -105.5(2) . . . . ?
C3 C2 C1 C6 -0.2(3) . . . . ?
C16 O2 C13 C12 5.3(3) . . . . ?
C16 O2 C13 C14 -174.75(18) . . . . ?
C29 C24 C25 C26 -1.2(3) . . . . ?
C29 C24 C9 C10 -121.32(19) . . . . ?
C29 C24 C9 C17 117.45(19) . . . . ?
C29 C24 C9 C8 -2.6(2) . . . . ?
C29 C28 C27 O3 -178.72(18) . . . . ?
C29 C28 C27 C26 0.8(3) . . . . ?
C6 C5 C4 C7 179.79(17) . . . . ?
C6 C5 C4 C3 -0.4(3) . . . . ?
C27 C28 C29 C24 0.8(3) . . . . ?
C30 O3 C27 C28 -178.05(18) . . . . ?
C30 O3 C27 C26 2.4(3) . . . . ?
